data_7103655
loop_
_publ_author_name
'Bhattacharyya, Sibaprasad'
'Clark, Aurora E.'
'Pink, Maren'
'Zaleski, Jeffrey M.'

_publ_section_title
;
 Isolation of electronic from geometric contributions to Bergman
 cyclization of metalloenediynes
;
_journal_coden_ASTM CHCOFS
_journal_issue 10
_journal_name_full
;
 Chemical Communications (Cambridge, United Kingdom)
;
_journal_page_first 1156
_journal_page_last 1157
_journal_paper_doi 10.1039/b301690k
_journal_year 2003
_chemical_formula_moiety 'C24 H26 N2'
_chemical_formula_sum 'C24 H26 N2'
_chemical_formula_weight 342.47
_space_group_IT_number 2
_symmetry_cell_setting triclinic
_symmetry_space_group_name_Hall '-P 1'
_symmetry_space_group_name_H-M 'P -1'
_atom_sites_solution_hydrogens geom
_atom_sites_solution_primary direct
_atom_sites_solution_secondary difmap
_audit_creation_method SHELXL-97
_cell_angle_alpha 82.9460(10)
_cell_angle_beta 79.7450(10)
_cell_angle_gamma 79.4360(10)
_cell_formula_units_Z 2
_cell_length_a 5.6575(2)
_cell_length_b 11.4775(4)
_cell_length_c 14.8070(6)
_cell_measurement_reflns_used 5484
_cell_measurement_temperature 137(2)
_cell_measurement_theta_max 27.44
_cell_measurement_theta_min 2.15
_cell_volume 926.03(6)
_computing_cell_refinement 'SAINT (Bruker, 1999)'
_computing_data_collection 'SMART (Bruker, 1999)'
_computing_data_reduction 'SAINT (Bruker, 1999)'
_computing_molecular_graphics 'XTEL (local library)'
_computing_publication_material 'XCIF (Bruker, 1999), XTEL (local library)'
_computing_structure_refinement 'SHELXL-97 (Sheldrick, 1997)'
_computing_structure_solution 'SIR-92 (Alatomare et al., 1993)'
_diffrn_ambient_temperature 137(2)
_diffrn_detector 'CCD area detector'
_diffrn_detector_area_resol_mean 44.52
_diffrn_detector_type 'Bruker SMART 6000'
_diffrn_measured_fraction_theta_full 0.999
_diffrn_measured_fraction_theta_max 0.999
_diffrn_measurement_details '0.30 degree frames measured for 10 seconds each'
_diffrn_measurement_device 'three-circle goniometer with fixed chi'
_diffrn_measurement_device_type 'Bruker Platform goniometer'
_diffrn_measurement_method \w-scans
_diffrn_radiation_monochromator graphite
_diffrn_radiation_source 'fine-focus sealed tube'
_diffrn_radiation_type MoK\a
_diffrn_radiation_wavelength 0.71073
_diffrn_reflns_av_R_equivalents 0.0288
_diffrn_reflns_av_sigmaI/netI 0.0228
_diffrn_reflns_limit_h_max 7
_diffrn_reflns_limit_h_min -7
_diffrn_reflns_limit_k_max 14
_diffrn_reflns_limit_k_min -14
_diffrn_reflns_limit_l_max 19
_diffrn_reflns_limit_l_min -19
_diffrn_reflns_number 20665
_diffrn_reflns_theta_full 27.48
_diffrn_reflns_theta_max 27.48
_diffrn_reflns_theta_min 2.19
_diffrn_standards_decay_% 0.0
_diffrn_standards_interval_time 606
_diffrn_standards_number 140
_exptl_absorpt_coefficient_mu 0.072
_exptl_absorpt_correction_T_max 0.9893
_exptl_absorpt_correction_T_min 0.9858
_exptl_absorpt_correction_type multi-scan
_exptl_absorpt_process_details 'SADABS, R. Blessing (1995)'
_exptl_crystal_colour colorless
_exptl_crystal_density_diffrn 1.228
_exptl_crystal_density_method 'not measured'
_exptl_crystal_description block
_exptl_crystal_F_000 368
_exptl_crystal_size_max 0.20
_exptl_crystal_size_mid 0.20
_exptl_crystal_size_min 0.15
_refine_diff_density_max 0.615
_refine_diff_density_min -0.291
_refine_diff_density_rms 0.042
_refine_ls_extinction_method none
_refine_ls_goodness_of_fit_ref 1.052
_refine_ls_hydrogen_treatment mixed
_refine_ls_matrix_type full
_refine_ls_number_parameters 261
_refine_ls_number_reflns 4258
_refine_ls_number_restraints 0
_refine_ls_restrained_S_all 1.052
_refine_ls_R_factor_all 0.0536
_refine_ls_R_factor_gt 0.0445
_refine_ls_shift/su_max 0.000
_refine_ls_shift/su_mean 0.000
_refine_ls_structure_factor_coef Fsqd
_refine_ls_weighting_details 'calc w=1/[\s^2^(Fo^2^)+(0.0532P)^2^+0.4285P] where P=(Fo^2^+2Fc^2^)/3'
_refine_ls_weighting_scheme calc
_refine_ls_wR_factor_gt 0.1137
_refine_ls_wR_factor_ref 0.1212
_reflns_number_gt 3564
_reflns_number_total 4258
_reflns_threshold_expression >2sigma(I)
_cod_data_source_file b301690k.txt
_cod_data_source_block 03007
_cod_depositor_comments
;
The following automatic conversions were performed:

'_exptl_absorpt_correction_type' tag value 'multi-scans' was replaced
with 'multi-scan' value.

Automatic conversion script
Id: cif_fix_values 1646 2011-03-28 12:23:43Z adriana 
;
_cod_original_sg_symbol_H-M P-1
_cod_database_code 7103655

loop_
_symmetry_equiv_pos_as_xyz
'x, y, z'
'-x, -y, -z'

loop_
_atom_site_label
_atom_site_type_symbol
_atom_site_fract_x
_atom_site_fract_y
_atom_site_fract_z
_atom_site_U_iso_or_equiv
_atom_site_adp_type
_atom_site_occupancy
_atom_site_symmetry_multiplicity
_atom_site_calc_flag
_atom_site_refinement_flags
_atom_site_disorder_assembly
_atom_site_disorder_group
N1 N 0.0683(2) -0.33063(10) 0.89664(8) 0.0251(2) Uani 1 1 d . . .
N2 N 0.1579(2) -0.16661(9) 0.67893(8) 0.0228(2) Uani 1 1 d . . .
C1 C 0.0747(3) -0.42853(12) 0.84042(10) 0.0271(3) Uani 1 1 d . . .
H1A H -0.0744 -0.4120 0.8115 0.033(4) Uiso 1 1 calc R . .
H1B H 0.0670 -0.5024 0.8823 0.033(4) Uiso 1 1 calc R . .
C2 C 0.2934(2) -0.45242(11) 0.76453(9) 0.0226(3) Uani 1 1 d . . .
C3 C 0.4886(3) -0.54107(12) 0.78215(9) 0.0258(3) Uani 1 1 d . . .
H3A H 0.4797 -0.5865 0.8404 0.032(4) Uiso 1 1 calc R . .
C4 C 0.6958(3) -0.56452(12) 0.71654(10) 0.0278(3) Uani 1 1 d . . .
H4A H 0.8288 -0.6235 0.7306 0.032(4) Uiso 1 1 calc R . .
C5 C 0.7065(3) -0.50123(12) 0.63057(10) 0.0300(3) Uani 1 1 d . . .
H5A H 0.8463 -0.5173 0.5849 0.040(5) Uiso 1 1 calc R . .
C6 C 0.5121(3) -0.41416(12) 0.61126(10) 0.0277(3) Uani 1 1 d . . .
H6A H 0.5193 -0.3721 0.5517 0.037(5) Uiso 1 1 calc R . .
C7 C 0.3065(2) -0.38705(11) 0.67743(9) 0.0228(3) Uani 1 1 d . . .
C8 C 0.1119(2) -0.28207(12) 0.65720(10) 0.0258(3) Uani 1 1 d . . .
H8A H 0.0979 -0.2762 0.5910 0.024(4) Uiso 1 1 calc R . .
H8B H -0.0462 -0.2974 0.6931 0.027(4) Uiso 1 1 calc R . .
C9 C 0.0189(2) -0.21096(12) 0.85019(9) 0.0248(3) Uani 1 1 d . . .
H9A H -0.0152 -0.1537 0.8976 0.026(4) Uiso 1 1 calc R . .
H9B H -0.1320 -0.2047 0.8235 0.030(4) Uiso 1 1 calc R . .
C10 C 0.2163(2) -0.17075(12) 0.77336(9) 0.0236(3) Uani 1 1 d . . .
H10A H 0.2412 -0.0906 0.7837 0.025(4) Uiso 1 1 calc R . .
H10B H 0.3714 -0.2259 0.7775 0.019(3) Uiso 1 1 calc R . .
C11 C 0.2726(2) -0.35171(12) 0.94811(9) 0.0254(3) Uani 1 1 d . . .
H11A H 0.4257 -0.3475 0.9044 0.031(4) Uiso 1 1 calc R . .
H11B H 0.2847 -0.4329 0.9805 0.035(4) Uiso 1 1 calc R . .
C12 C 0.2447(2) -0.26227(12) 1.01780(9) 0.0230(3) Uani 1 1 d . . .
C13 C 0.4283(3) -0.19700(14) 1.01866(10) 0.0321(3) Uani 1 1 d . . .
H13A H 0.5725 -0.2080 0.9744 0.036(5) Uiso 1 1 calc R . .
C14 C 0.4034(3) -0.11556(15) 1.08364(12) 0.0372(4) Uani 1 1 d . . .
H14A H 0.5307 -0.0718 1.0835 0.051(6) Uiso 1 1 calc R . .
C15 C 0.1950(3) -0.09824(13) 1.14807(10) 0.0322(3) Uani 1 1 d . . .
H15A H 0.1783 -0.0428 1.1923 0.038(5) Uiso 1 1 calc R . .
C16 C 0.0100(3) -0.16228(13) 1.14782(10) 0.0303(3) Uani 1 1 d . . .
H16A H -0.1342 -0.1506 1.1920 0.043(5) Uiso 1 1 calc R . .
C17 C 0.0351(2) -0.24354(12) 1.08310(9) 0.0260(3) Uani 1 1 d . . .
H17A H -0.0928 -0.2870 1.0834 0.030(4) Uiso 1 1 calc R . .
C18 C 0.3556(2) -0.12286(11) 0.61183(9) 0.0213(3) Uani 1 1 d . . .
H18A H 0.3385 -0.1373 0.5489 0.024(4) Uiso 1 1 calc R . .
H18B H 0.5146 -0.1675 0.6252 0.021(4) Uiso 1 1 calc R . .
C19 C 0.3501(2) 0.00857(11) 0.61569(8) 0.0191(2) Uani 1 1 d . . .
C20 C 0.1622(2) 0.09161(11) 0.58449(9) 0.0220(3) Uani 1 1 d . . .
H20A H 0.0387 0.0650 0.5604 0.028(4) Uiso 1 1 calc R . .
C21 C 0.1536(2) 0.21265(12) 0.58815(9) 0.0236(3) Uani 1 1 d . . .
H21A H 0.0250 0.2681 0.5663 0.028(4) Uiso 1 1 calc R . .
C22 C 0.3324(2) 0.25302(11) 0.62365(9) 0.0229(3) Uani 1 1 d . . .
H22A H 0.3252 0.3357 0.6270 0.030(4) Uiso 1 1 calc R . .
C23 C 0.5212(2) 0.17136(12) 0.65402(9) 0.0242(3) Uani 1 1 d . . .
H23A H 0.6449 0.1983 0.6778 0.030(4) Uiso 1 1 calc R . .
C24 C 0.5302(2) 0.04986(11) 0.64986(9) 0.0225(3) Uani 1 1 d . . .
H24A H 0.6607 -0.0054 0.6706 0.025(4) Uiso 1 1 calc R . .

loop_
_atom_site_aniso_label
_atom_site_aniso_U_11
_atom_site_aniso_U_22
_atom_site_aniso_U_33
_atom_site_aniso_U_23
_atom_site_aniso_U_13
_atom_site_aniso_U_12
N1 0.0286(6) 0.0210(5) 0.0249(6) -0.0020(4) -0.0044(4) -0.0017(4)
N2 0.0234(5) 0.0177(5) 0.0262(6) 0.0005(4) -0.0022(4) -0.0042(4)
C1 0.0310(7) 0.0217(6) 0.0290(7) -0.0030(5) -0.0018(5) -0.0075(5)
C2 0.0283(6) 0.0169(6) 0.0244(6) -0.0030(5) -0.0049(5) -0.0069(5)
C3 0.0360(7) 0.0183(6) 0.0239(6) -0.0017(5) -0.0075(5) -0.0043(5)
C4 0.0311(7) 0.0184(6) 0.0344(7) -0.0069(5) -0.0068(6) -0.0007(5)
C5 0.0352(7) 0.0217(7) 0.0316(7) -0.0080(5) 0.0039(6) -0.0063(5)
C6 0.0415(8) 0.0186(6) 0.0231(6) -0.0012(5) -0.0026(6) -0.0084(5)
C7 0.0301(7) 0.0168(6) 0.0241(6) -0.0022(5) -0.0074(5) -0.0077(5)
C8 0.0285(7) 0.0221(6) 0.0294(7) 0.0010(5) -0.0095(5) -0.0081(5)
C9 0.0245(6) 0.0241(6) 0.0248(6) -0.0018(5) -0.0024(5) -0.0029(5)
C10 0.0233(6) 0.0224(6) 0.0260(6) -0.0048(5) -0.0038(5) -0.0041(5)
C11 0.0267(6) 0.0256(7) 0.0205(6) 0.0001(5) -0.0018(5) 0.0008(5)
C12 0.0246(6) 0.0233(6) 0.0190(6) 0.0040(5) -0.0043(5) -0.0015(5)
C13 0.0253(7) 0.0382(8) 0.0320(7) 0.0013(6) -0.0026(6) -0.0078(6)
C14 0.0365(8) 0.0369(8) 0.0434(9) 0.0005(7) -0.0171(7) -0.0125(6)
C15 0.0424(8) 0.0257(7) 0.0302(7) -0.0030(6) -0.0168(6) 0.0013(6)
C16 0.0344(7) 0.0289(7) 0.0239(7) -0.0015(5) -0.0022(6) 0.0013(6)
C17 0.0266(7) 0.0245(6) 0.0251(6) 0.0015(5) -0.0017(5) -0.0048(5)
C18 0.0251(6) 0.0188(6) 0.0188(6) -0.0014(5) -0.0014(5) -0.0030(5)
C19 0.0215(6) 0.0192(6) 0.0151(5) -0.0019(4) 0.0014(4) -0.0037(5)
C20 0.0216(6) 0.0232(6) 0.0216(6) -0.0029(5) -0.0036(5) -0.0038(5)
C21 0.0246(6) 0.0216(6) 0.0226(6) -0.0010(5) -0.0035(5) 0.0006(5)
C22 0.0285(6) 0.0191(6) 0.0200(6) -0.0026(5) 0.0015(5) -0.0052(5)
C23 0.0257(6) 0.0258(7) 0.0227(6) -0.0028(5) -0.0040(5) -0.0083(5)
C24 0.0221(6) 0.0227(6) 0.0213(6) 0.0001(5) -0.0034(5) -0.0020(5)

loop_
_atom_type_symbol
_atom_type_description
_atom_type_scat_dispersion_real
_atom_type_scat_dispersion_imag
_atom_type_scat_source
C C 0.0033 0.0016 'International Tables Vol C Tables 4.2.6.8 and 6.1.1.4'
H H 0.0000 0.0000 'International Tables Vol C Tables 4.2.6.8 and 6.1.1.4'
N N 0.0061 0.0033 'International Tables Vol C Tables 4.2.6.8 and 6.1.1.4'

loop_
_geom_angle_atom_site_label_1
_geom_angle_atom_site_label_2
_geom_angle_atom_site_label_3
_geom_angle
_geom_angle_site_symmetry_1
_geom_angle_site_symmetry_3
_geom_angle_publ_flag
C9 N1 C11 115.12(11) . . ?
C9 N1 C1 115.44(11) . . ?
C11 N1 C1 112.05(11) . . ?
C18 N2 C8 111.73(10) . . ?
C18 N2 C10 108.89(10) . . ?
C8 N2 C10 113.03(10) . . ?
N1 C1 C2 117.18(11) . . ?
N1 C1 H1A 108.0 . . ?
C2 C1 H1A 108.0 . . ?
N1 C1 H1B 108.0 . . ?
C2 C1 H1B 108.0 . . ?
H1A C1 H1B 107.2 . . ?
C3 C2 C7 118.74(12) . . ?
C3 C2 C1 119.07(12) . . ?
C7 C2 C1 122.19(12) . . ?
C4 C3 C2 121.64(12) . . ?
C4 C3 H3A 119.2 . . ?
C2 C3 H3A 119.2 . . ?
C5 C4 C3 119.41(13) . . ?
C5 C4 H4A 120.3 . . ?
C3 C4 H4A 120.3 . . ?
C4 C5 C6 119.72(13) . . ?
C4 C5 H5A 120.1 . . ?
C6 C5 H5A 120.1 . . ?
C5 C6 C7 121.45(13) . . ?
C5 C6 H6A 119.3 . . ?
C7 C6 H6A 119.3 . . ?
C6 C7 C2 118.99(12) . . ?
C6 C7 C8 119.65(12) . . ?
C2 C7 C8 121.17(12) . . ?
N2 C8 C7 114.41(11) . . ?
N2 C8 H8A 108.7 . . ?
C7 C8 H8A 108.7 . . ?
N2 C8 H8B 108.7 . . ?
C7 C8 H8B 108.7 . . ?
H8A C8 H8B 107.6 . . ?
N1 C9 C10 117.89(11) . . ?
N1 C9 H9A 107.8 . . ?
C10 C9 H9A 107.8 . . ?
N1 C9 H9B 107.8 . . ?
C10 C9 H9B 107.8 . . ?
H9A C9 H9B 107.2 . . ?
N2 C10 C9 113.96(11) . . ?
N2 C10 H10A 108.8 . . ?
C9 C10 H10A 108.8 . . ?
N2 C10 H10B 108.8 . . ?
C9 C10 H10B 108.8 . . ?
H10A C10 H10B 107.7 . . ?
N1 C11 C12 112.22(11) . . ?
N1 C11 H11A 109.2 . . ?
C12 C11 H11A 109.2 . . ?
N1 C11 H11B 109.2 . . ?
C12 C11 H11B 109.2 . . ?
H11A C11 H11B 107.9 . . ?
C13 C12 C17 118.23(13) . . ?
C13 C12 C11 120.89(12) . . ?
C17 C12 C11 120.88(12) . . ?
C12 C13 C14 120.80(14) . . ?
C12 C13 H13A 119.6 . . ?
C14 C13 H13A 119.6 . . ?
C15 C14 C13 120.31(14) . . ?
C15 C14 H14A 119.8 . . ?
C13 C14 H14A 119.8 . . ?
C14 C15 C16 119.55(14) . . ?
C14 C15 H15A 120.2 . . ?
C16 C15 H15A 120.2 . . ?
C15 C16 C17 120.11(14) . . ?
C15 C16 H16A 119.9 . . ?
C17 C16 H16A 119.9 . . ?
C16 C17 C12 121.00(13) . . ?
C16 C17 H17A 119.5 . . ?
C12 C17 H17A 119.5 . . ?
N2 C18 C19 111.26(10) . . ?
N2 C18 H18A 109.4 . . ?
C19 C18 H18A 109.4 . . ?
N2 C18 H18B 109.4 . . ?
C19 C18 H18B 109.4 . . ?
H18A C18 H18B 108.0 . . ?
C24 C19 C20 118.49(12) . . ?
C24 C19 C18 121.39(11) . . ?
C20 C19 C18 120.12(11) . . ?
C21 C20 C19 120.84(12) . . ?
C21 C20 H20A 119.6 . . ?
C19 C20 H20A 119.6 . . ?
C20 C21 C22 120.28(12) . . ?
C20 C21 H21A 119.9 . . ?
C22 C21 H21A 119.9 . . ?
C23 C22 C21 119.35(12) . . ?
C23 C22 H22A 120.3 . . ?
C21 C22 H22A 120.3 . . ?
C22 C23 C24 120.28(12) . . ?
C22 C23 H23A 119.9 . . ?
C24 C23 H23A 119.9 . . ?
C19 C24 C23 120.75(12) . . ?
C19 C24 H24A 119.6 . . ?
C23 C24 H24A 119.6 . . ?

loop_
_geom_bond_atom_site_label_1
_geom_bond_atom_site_label_2
_geom_bond_distance
_geom_bond_site_symmetry_2
_geom_bond_publ_flag
N1 C9 1.4606(17) . ?
N1 C11 1.4629(18) . ?
N1 C1 1.4701(17) . ?
N2 C18 1.4760(16) . ?
N2 C8 1.4792(17) . ?
N2 C10 1.4864(17) . ?
C1 C2 1.5248(18) . ?
C1 H1A 0.9900 . ?
C1 H1B 0.9900 . ?
C2 C3 1.3960(18) . ?
C2 C7 1.4073(18) . ?
C3 C4 1.390(2) . ?
C3 H3A 0.9500 . ?
C4 C5 1.383(2) . ?
C4 H4A 0.9500 . ?
C5 C6 1.389(2) . ?
C5 H5A 0.9500 . ?
C6 C7 1.3950(19) . ?
C6 H6A 0.9500 . ?
C7 C8 1.5152(18) . ?
C8 H8A 0.9900 . ?
C8 H8B 0.9900 . ?
C9 C10 1.5371(18) . ?
C9 H9A 0.9900 . ?
C9 H9B 0.9900 . ?
C10 H10A 0.9900 . ?
C10 H10B 0.9900 . ?
C11 C12 1.5121(19) . ?
C11 H11A 0.9900 . ?
C11 H11B 0.9900 . ?
C12 C13 1.390(2) . ?
C12 C17 1.3918(18) . ?
C13 C14 1.394(2) . ?
C13 H13A 0.9500 . ?
C14 C15 1.379(2) . ?
C14 H14A 0.9500 . ?
C15 C16 1.386(2) . ?
C15 H15A 0.9500 . ?
C16 C17 1.390(2) . ?
C16 H16A 0.9500 . ?
C17 H17A 0.9500 . ?
C18 C19 1.5110(17) . ?
C18 H18A 0.9900 . ?
C18 H18B 0.9900 . ?
C19 C24 1.3921(18) . ?
C19 C20 1.3953(17) . ?
C20 C21 1.3885(18) . ?
C20 H20A 0.9500 . ?
C21 C22 1.3913(19) . ?
C21 H21A 0.9500 . ?
C22 C23 1.3861(19) . ?
C22 H22A 0.9500 . ?
C23 C24 1.3946(18) . ?
C23 H23A 0.9500 . ?
C24 H24A 0.9500 . ?

loop_
_geom_torsion_atom_site_label_1
_geom_torsion_atom_site_label_2
_geom_torsion_atom_site_label_3
_geom_torsion_atom_site_label_4
_geom_torsion
_geom_torsion_site_symmetry_1
_geom_torsion_site_symmetry_2
_geom_torsion_site_symmetry_3
_geom_torsion_site_symmetry_4
_geom_torsion_publ_flag
C9 N1 C1 C2 72.07(15) . . . . ?
C11 N1 C1 C2 -62.35(15) . . . . ?
N1 C1 C2 C3 96.55(15) . . . . ?
N1 C1 C2 C7 -82.68(16) . . . . ?
C7 C2 C3 C4 1.12(19) . . . . ?
C1 C2 C3 C4 -178.13(12) . . . . ?
C2 C3 C4 C5 -2.1(2) . . . . ?
C3 C4 C5 C6 0.9(2) . . . . ?
C4 C5 C6 C7 1.3(2) . . . . ?
C5 C6 C7 C2 -2.2(2) . . . . ?
C5 C6 C7 C8 172.94(12) . . . . ?
C3 C2 C7 C6 0.97(18) . . . . ?
C1 C2 C7 C6 -179.80(12) . . . . ?
C3 C2 C7 C8 -174.06(12) . . . . ?
C1 C2 C7 C8 5.17(19) . . . . ?
C18 N2 C8 C7 72.91(14) . . . . ?
C10 N2 C8 C7 -50.34(15) . . . . ?
C6 C7 C8 N2 -86.00(15) . . . . ?
C2 C7 C8 N2 89.00(15) . . . . ?
C11 N1 C9 C10 63.55(15) . . . . ?
C1 N1 C9 C10 -69.47(15) . . . . ?
C18 N2 C10 C9 177.97(10) . . . . ?
C8 N2 C10 C9 -57.23(14) . . . . ?
N1 C9 C10 N2 106.29(13) . . . . ?
C9 N1 C11 C12 55.00(15) . . . . ?
C1 N1 C11 C12 -170.42(11) . . . . ?
N1 C11 C12 C13 -126.43(13) . . . . ?
N1 C11 C12 C17 53.89(16) . . . . ?
C17 C12 C13 C14 0.4(2) . . . . ?
C11 C12 C13 C14 -179.27(13) . . . . ?
C12 C13 C14 C15 -0.2(2) . . . . ?
C13 C14 C15 C16 0.0(2) . . . . ?
C14 C15 C16 C17 0.1(2) . . . . ?
C15 C16 C17 C12 0.1(2) . . . . ?
C13 C12 C17 C16 -0.3(2) . . . . ?
C11 C12 C17 C16 179.34(12) . . . . ?
C8 N2 C18 C19 162.31(10) . . . . ?
C10 N2 C18 C19 -72.13(13) . . . . ?
N2 C18 C19 C24 110.48(13) . . . . ?
N2 C18 C19 C20 -69.65(15) . . . . ?
C24 C19 C20 C21 -0.57(18) . . . . ?
C18 C19 C20 C21 179.56(11) . . . . ?
C19 C20 C21 C22 -0.36(19) . . . . ?
C20 C21 C22 C23 0.97(19) . . . . ?
C21 C22 C23 C24 -0.65(19) . . . . ?
C20 C19 C24 C23 0.89(18) . . . . ?
C18 C19 C24 C23 -179.24(11) . . . . ?
C22 C23 C24 C19 -0.29(19) . . . . ?

loop_
_cod_related_entry_id
_cod_related_entry_database
_cod_related_entry_code
1 ChemSpider 21150875
